data_4134557
loop_
_publ_author_name
'Ning, YingYing'
'Liu, Yi-Wei'
'Yang, Zi-Shu'
'Yao, Yuhang'
'Kang, Lei'
'Sessler, Jonathan L.'
'Zhang, Jun-Long'

_publ_section_title
;
 Split and Use: Structural Isomers for Diagnosis and Therapy.
;
_journal_name_full 'Journal of the American Chemical Society'
_journal_paper_doi 10.1021/jacs.0c01155
_journal_year 2020
_chemical_formula_sum 'C58 H35 Co F24 N4 O14 P3 Yb'
_chemical_formula_weight 1792.78
_space_group_crystal_system triclinic
_space_group_IT_number 2
_space_group_name_Hall '-P 1'
_space_group_name_H-M_alt 'P -1'
_atom_sites_solution_hydrogens geom
_audit_creation_method SHELXL-2014
_cell_angle_alpha 69.269(2)
_cell_angle_beta 80.430(2)
_cell_angle_gamma 89.657(2)
_cell_formula_units_Z 2
_cell_length_a 14.3760(4)
_cell_length_b 15.2336(4)
_cell_length_c 15.5883(4)
_cell_measurement_reflns_used 10141
_cell_measurement_temperature 100.01(10)
_cell_measurement_theta_max 28.6150
_cell_measurement_theta_min 3.7340
_cell_volume 3143.17(15)
_computing_cell_refinement 'CrysAlisPro 1.171.39.32a (Rigaku OD, 2017)'
_computing_data_collection 'CrysAlisPro 1.171.39.32a (Rigaku OD, 2017)'
_computing_data_reduction 'CrysAlisPro 1.171.39.32a (Rigaku OD, 2017)'
_computing_structure_refinement 'SHELXL-2014 (Sheldrick, 2014)'
_computing_structure_solution 'SHELXL-2014 (Sheldrick, 2014)'
_diffrn_ambient_temperature 100.01(10)
_diffrn_detector_area_resol_mean 5.3127
_diffrn_measured_fraction_theta_full 0.997
_diffrn_measured_fraction_theta_max 0.823
_diffrn_measurement_device_type 'SuperNova, Dual, Cu at home/near, AtlasS2'
_diffrn_radiation_type MoK\a
_diffrn_radiation_wavelength 0.71073
_diffrn_reflns_av_R_equivalents 0.0457
_diffrn_reflns_av_unetI/netI 0.0821
_diffrn_reflns_Laue_measured_fraction_full 0.997
_diffrn_reflns_Laue_measured_fraction_max 0.823
_diffrn_reflns_limit_h_max 19
_diffrn_reflns_limit_h_min -19
_diffrn_reflns_limit_k_max 19
_diffrn_reflns_limit_k_min -20
_diffrn_reflns_limit_l_max 21
_diffrn_reflns_limit_l_min -19
_diffrn_reflns_number 30017
_diffrn_reflns_point_group_measured_fraction_full 0.997
_diffrn_reflns_point_group_measured_fraction_max 0.823
_diffrn_reflns_theta_full 26.000
_diffrn_reflns_theta_max 29.841
_diffrn_reflns_theta_min 3.288
_diffrn_source 'micro-focus sealed X-ray tube'
_exptl_absorpt_coefficient_mu 1.960
_exptl_absorpt_correction_T_max 1.00000
_exptl_absorpt_correction_T_min 0.98059
_exptl_absorpt_correction_type multi-scan
_exptl_absorpt_process_details
;
CrysAlisPro 1.171.39.32a (Rigaku Oxford Diffraction, 2017)
Empirical absorption correction using spherical harmonics,
 implemented in SCALE3 ABSPACK scaling algorithm.
;
_exptl_crystal_colour green
_exptl_crystal_density_diffrn 1.894
_exptl_crystal_description block
_exptl_crystal_F_000 1762
_exptl_crystal_size_max 0.200
_exptl_crystal_size_mid 0.100
_exptl_crystal_size_min 0.030
_refine_diff_density_max 2.139
_refine_diff_density_min -1.317
_refine_diff_density_rms 0.163
_refine_ls_extinction_method none
_refine_ls_goodness_of_fit_ref 1.049
_refine_ls_hydrogen_treatment constr
_refine_ls_matrix_type full
_refine_ls_number_parameters 959
_refine_ls_number_reflns 14866
_refine_ls_number_restraints 0
_refine_ls_restrained_S_all 1.049
_refine_ls_R_factor_all 0.0646
_refine_ls_R_factor_gt 0.0492
_refine_ls_shift/su_max 0.001
_refine_ls_shift/su_mean 0.000
_refine_ls_structure_factor_coef Fsqd
_refine_ls_weighting_details 'w=1/[\s^2^(Fo^2^)+(0.0435P)^2^+6.5678P] where P=(Fo^2^+2Fc^2^)/3'
_refine_ls_weighting_scheme calc
_refine_ls_wR_factor_gt 0.1077
_refine_ls_wR_factor_ref 0.1193
_reflns_Friedel_coverage 0.000
_reflns_number_gt 12225
_reflns_number_total 14866
_reflns_threshold_expression 'I > 2\s(I)'
_cod_data_source_file ja0c01155_si_002.cif
_cod_data_source_block 20171108a
_cod_database_code 4134557
_shelx_space_group_comment
;
The symmetry employed for this shelxl refinement is uniquely defined
by the following loop, which should always be used as a source of
symmetry information in preference to the above space-group names.
They are only intended as comments.
;
_shelxl_version_number 2014-3

loop_
_space_group_symop_operation_xyz
'x, y, z'
'-x, -y, -z'

loop_
_atom_site_label
_atom_site_type_symbol
_atom_site_fract_x
_atom_site_fract_y
_atom_site_fract_z
_atom_site_U_iso_or_equiv
_atom_site_adp_type
_atom_site_occupancy
_atom_site_site_symmetry_order
_atom_site_calc_flag
_atom_site_refinement_flags_posn
_atom_site_refinement_flags_adp
_atom_site_refinement_flags_occupancy
_atom_site_disorder_assembly
_atom_site_disorder_group
Yb1 Yb 0.32965(2) 0.28316(2) 0.78888(2) 0.01102(6) Uani 1 1 d . . . . .
Co1 Co 0.16591(5) 0.11696(4) 1.03966(4) 0.01196(14) Uani 1 1 d . . . . .
P1 P 0.11219(9) 0.23383(9) 0.93789(8) 0.0148(3) Uani 1 1 d . . . . .
P2 P 0.22560(9) 0.06623(8) 0.92996(8) 0.0132(2) Uani 1 1 d . . . . .
P3 P 0.29486(9) 0.19660(9) 1.02958(8) 0.0132(2) Uani 1 1 d . . . . .
F1 F 0.0912(2) 0.5615(2) 0.66091(19) 0.0223(6) Uani 1 1 d . . . . .
F2 F 0.0507(2) 0.4252(2) 0.61395(19) 0.0228(7) Uani 1 1 d . . . . .
F3 F 0.6737(2) 0.0931(2) 0.7724(2) 0.0258(7) Uani 1 1 d . . . . .
F4 F 0.7083(2) 0.2256(2) 0.85755(19) 0.0215(6) Uani 1 1 d . . . . .
F5 F 0.0289(2) 0.2354(2) 0.6351(2) 0.0335(8) Uani 1 1 d . . . . .
F6 F -0.0721(3) 0.2090(3) 0.5146(3) 0.0621(13) Uani 1 1 d . . . . .
F7 F 0.0064(4) 0.2550(3) 0.3321(3) 0.0784(17) Uani 1 1 d . . . . .
F8 F 0.1888(4) 0.3196(3) 0.2724(2) 0.0660(14) Uani 1 1 d . . . . .
F9 F 0.2909(3) 0.3477(2) 0.3917(2) 0.0357(8) Uani 1 1 d . . . . .
F10 F 0.4323(3) -0.0534(2) 0.7626(2) 0.0440(9) Uani 1 1 d . . . . .
F11 F 0.5355(4) -0.1892(2) 0.7277(3) 0.0573(13) Uani 1 1 d . . . . .
F12 F 0.7051(3) -0.1447(3) 0.6131(3) 0.0596(13) Uani 1 1 d . . . . .
F13 F 0.7683(3) 0.0401(3) 0.5260(3) 0.0652(13) Uani 1 1 d . . . . .
F14 F 0.6671(3) 0.1749(2) 0.5623(2) 0.0367(8) Uani 1 1 d . . . . .
F15 F 0.5455(2) 0.2728(2) 1.03037(18) 0.0256(7) Uani 1 1 d . . . . .
F16 F 0.6856(3) 0.2904(2) 1.11811(19) 0.0325(8) Uani 1 1 d . . . . .
F17 F 0.8427(3) 0.4038(2) 1.0203(2) 0.0406(10) Uani 1 1 d . . . . .
F18 F 0.8574(3) 0.4975(3) 0.8346(3) 0.0546(12) Uani 1 1 d . . . . .
F19 F 0.7140(3) 0.4828(3) 0.7469(2) 0.0448(11) Uani 1 1 d . . . . .
F20 F 0.4010(3) 0.7001(2) 0.6144(2) 0.0365(8) Uani 1 1 d . . . . .
F21 F 0.3643(4) 0.8733(2) 0.6125(3) 0.0572(13) Uani 1 1 d . . . . .
F22 F 0.2004(4) 0.9018(3) 0.7146(3) 0.0708(16) Uani 1 1 d . . . . .
F23 F 0.0765(3) 0.7538(3) 0.8180(3) 0.0585(13) Uani 1 1 d . . . . .
F24 F 0.1132(2) 0.5810(3) 0.8199(2) 0.0338(8) Uani 1 1 d . . . . .
N1 N 0.2620(3) 0.4060(3) 0.6683(2) 0.0133(8) Uani 1 1 d . . . . .
N2 N 0.3553(3) 0.2382(3) 0.6562(2) 0.0125(8) Uani 1 1 d . . . . .
N3 N 0.4938(3) 0.2573(3) 0.7651(2) 0.0136(8) Uani 1 1 d . . . . .
N4 N 0.4050(3) 0.4262(3) 0.7744(2) 0.0130(8) Uani 1 1 d . . . . .
O1 O 0.3028(3) 0.1836(2) 0.5554(2) 0.0183(7) Uani 1 1 d . . . . .
O2 O 0.4073(3) 0.0732(2) 0.5488(2) 0.0241(8) Uani 1 1 d . . . . .
O3 O 0.3982(3) 0.5599(2) 0.8052(2) 0.0208(8) Uani 1 1 d . . . . .
O4 O 0.5214(3) 0.5472(3) 0.8826(2) 0.0277(9) Uani 1 1 d . . . . .
O5 O 0.1790(2) 0.2875(2) 0.8485(2) 0.0186(7) Uani 1 1 d . . . . .
O6 O 0.0601(3) 0.3063(2) 0.9794(2) 0.0245(8) Uani 1 1 d . . . . .
O7 O 0.0222(3) 0.1941(2) 0.9114(2) 0.0206(8) Uani 1 1 d . . . . .
O8 O 0.3013(2) 0.1274(2) 0.8515(2) 0.0143(7) Uani 1 1 d . . . . .
O9 O 0.2646(3) -0.0355(2) 0.9788(2) 0.0199(8) Uani 1 1 d . . . . .
O10 O 0.1455(2) 0.0384(2) 0.8811(2) 0.0165(7) Uani 1 1 d . . . . .
O11 O 0.3450(2) 0.2595(2) 0.9341(2) 0.0152(7) Uani 1 1 d . . . . .
O12 O 0.2679(3) 0.2575(2) 1.0939(2) 0.0195(8) Uani 1 1 d . . . . .
O13 O 0.3721(2) 0.1331(2) 1.0825(2) 0.0182(7) Uani 1 1 d . . . . .
O14 O 0.9142(16) 0.9284(13) 0.6019(12) 0.130(8) Uani 0.5 1 d . . P . .
O15 O 0.4797(12) 0.4461(11) 0.4711(11) 0.108(5) Uiso 0.5 1 d . . P . .
C1 C 0.2415(3) 0.4922(3) 0.6727(3) 0.0132(9) Uani 1 1 d . . . . .
C2 C 0.1686(4) 0.5377(3) 0.6115(3) 0.0175(10) Uani 1 1 d . . . . .
C3 C 0.1425(4) 0.4614(3) 0.5751(3) 0.0154(10) Uani 1 1 d . . . . .
C4 C 0.2107(4) 0.3859(3) 0.6102(3) 0.0151(10) Uani 1 1 d . . . . .
C5 C 0.2207(4) 0.3096(3) 0.5817(3) 0.0143(10) Uani 1 1 d . . . . .
C6 C 0.2923(4) 0.2459(3) 0.6014(3) 0.0138(9) Uani 1 1 d . . . . .
C7 C 0.3809(4) 0.1318(3) 0.5802(3) 0.0173(10) Uani 1 1 d . . . . .
C8 C 0.4147(4) 0.1688(3) 0.6461(3) 0.0144(10) Uani 1 1 d . . . . .
C9 C 0.4927(3) 0.1406(3) 0.6864(3) 0.0125(9) Uani 1 1 d . . . . .
C10 C 0.5303(3) 0.1827(3) 0.7432(3) 0.0126(9) Uani 1 1 d . . . . .
C11 C 0.6155(4) 0.1612(3) 0.7784(3) 0.0154(10) Uani 1 1 d . . . . .
C12 C 0.6312(3) 0.2224(3) 0.8202(3) 0.0133(9) Uani 1 1 d . . . . .
C13 C 0.5564(3) 0.2844(3) 0.8106(3) 0.0118(9) Uani 1 1 d . . . . .
C14 C 0.5475(3) 0.3642(3) 0.8376(3) 0.0137(10) Uani 1 1 d . . . . .
C15 C 0.4800(4) 0.4287(3) 0.8196(3) 0.0156(10) Uani 1 1 d . . . . .
C16 C 0.4760(4) 0.5142(3) 0.8422(3) 0.0198(11) Uani 1 1 d . . . . .
C17 C 0.3602(4) 0.5036(3) 0.7660(3) 0.0150(10) Uani 1 1 d . . . . .
C18 C 0.2842(4) 0.5386(3) 0.7196(3) 0.0157(10) Uani 1 1 d . . . . .
C19 C 0.2063(4) 0.6215(4) 0.5233(3) 0.0252(12) Uani 1 1 d . . . . .
H19A H 0.1964 0.6805 0.5331 0.030 Uiso 1 1 calc R U . . .
H19B H 0.2731 0.6178 0.5020 0.030 Uiso 1 1 calc R U . . .
C20 C 0.1489(3) 0.6111(3) 0.4571(3) 0.0121(9) Uani 1 1 d . . . . .
H20A H 0.0835 0.6243 0.4761 0.015 Uiso 1 1 calc R U . . .
C21 C 0.1528(4) 0.5116(4) 0.4690(3) 0.0229(11) Uani 1 1 d . . . . .
H21A H 0.2125 0.4992 0.4371 0.027 Uiso 1 1 calc R U . . .
H21B H 0.1016 0.4917 0.4454 0.027 Uiso 1 1 calc R U . . .
C22 C 0.1830(5) 0.6736(4) 0.3614(4) 0.0366(15) Uani 1 1 d . . . . .
H22A H 0.1789 0.7378 0.3575 0.055 Uiso 1 1 calc R U . . .
H22B H 0.2475 0.6621 0.3427 0.055 Uiso 1 1 calc R U . . .
H22C H 0.1449 0.6622 0.3209 0.055 Uiso 1 1 calc R U . . .
C23 C 0.1614(4) 0.2971(4) 0.5161(3) 0.0227(12) Uani 1 1 d . . . . .
C24 C 0.0693(4) 0.2619(4) 0.5446(4) 0.0283(13) Uani 1 1 d . . . . .
C25 C 0.0153(5) 0.2477(5) 0.4839(5) 0.0420(17) Uani 1 1 d . . . . .
C26 C 0.0572(6) 0.2696(5) 0.3914(5) 0.047(2) Uani 1 1 d . . . . .
C27 C 0.1502(6) 0.3029(5) 0.3612(4) 0.0427(18) Uani 1 1 d . . . . .
C28 C 0.2011(5) 0.3167(4) 0.4223(4) 0.0299(14) Uani 1 1 d . . . . .
C29 C 0.5474(4) 0.0656(3) 0.6645(3) 0.0156(10) Uani 1 1 d . . . . .
C30 C 0.5166(4) -0.0289(4) 0.7052(3) 0.0252(12) Uani 1 1 d . . . . .
C31 C 0.5683(5) -0.0996(4) 0.6880(4) 0.0335(15) Uani 1 1 d . . . . .
C32 C 0.6535(5) -0.0766(5) 0.6295(4) 0.0365(16) Uani 1 1 d . . . . .
C33 C 0.6862(5) 0.0161(5) 0.5863(4) 0.0349(14) Uani 1 1 d . . . . .
C34 C 0.6330(4) 0.0845(4) 0.6044(3) 0.0234(12) Uani 1 1 d . . . . .
C35 C 0.6231(4) 0.3801(3) 0.8869(3) 0.0157(10) Uani 1 1 d . . . . .
C36 C 0.6188(4) 0.3320(4) 0.9817(3) 0.0192(11) Uani 1 1 d . . . . .
C37 C 0.6917(4) 0.3406(4) 1.0268(3) 0.0214(11) Uani 1 1 d . . . . .
C38 C 0.7707(4) 0.3969(4) 0.9773(4) 0.0281(13) Uani 1 1 d . . . . .
C39 C 0.7784(4) 0.4450(4) 0.8826(4) 0.0285(13) Uani 1 1 d . . . . .
C40 C 0.7052(4) 0.4364(4) 0.8391(3) 0.0264(13) Uani 1 1 d . . . . .
C41 C 0.2575(4) 0.6349(3) 0.7147(3) 0.0203(11) Uani 1 1 d . . . . .
C42 C 0.3193(4) 0.7126(4) 0.6638(4) 0.0264(12) Uani 1 1 d . . . . .
C43 C 0.3009(6) 0.8013(4) 0.6630(4) 0.0415(19) Uani 1 1 d . . . . .
C44 C 0.2199(6) 0.8156(4) 0.7130(5) 0.044(2) Uani 1 1 d . . . . .
C45 C 0.1555(5) 0.7413(5) 0.7654(4) 0.0397(18) Uani 1 1 d . . . . .
C46 C 0.1749(4) 0.6515(4) 0.7669(4) 0.0273(13) Uani 1 1 d . . . . .
C47 C 0.1087(5) 0.3825(4) 0.9896(5) 0.0362(15) Uani 1 1 d . . . . .
H47A H 0.0641 0.4172 1.0159 0.054 Uiso 1 1 calc R U . . .
H47B H 0.1538 0.3583 1.0301 0.054 Uiso 1 1 calc R U . . .
H47C H 0.1411 0.4232 0.9297 0.054 Uiso 1 1 calc R U . . .
C48 C -0.0298(4) 0.2591(4) 0.8468(4) 0.0299(13) Uani 1 1 d . . . . .
H48A H -0.0813 0.2256 0.8377 0.045 Uiso 1 1 calc R U . . .
H48B H -0.0539 0.3058 0.8715 0.045 Uiso 1 1 calc R U . . .
H48C H 0.0115 0.2892 0.7883 0.045 Uiso 1 1 calc R U . . .
C49 C 0.1480(4) 0.0837(4) 0.7820(3) 0.0247(12) Uani 1 1 d . . . . .
H49A H 0.0958 0.0592 0.7644 0.037 Uiso 1 1 calc R U . . .
H49B H 0.1437 0.1502 0.7669 0.037 Uiso 1 1 calc R U . . .
H49C H 0.2062 0.0718 0.7487 0.037 Uiso 1 1 calc R U . . .
C50 C 0.2788(5) -0.1007(4) 0.9316(4) 0.0318(14) Uani 1 1 d . . . . .
H50A H 0.3021 -0.1572 0.9710 0.048 Uiso 1 1 calc R U . . .
H50B H 0.2199 -0.1153 0.9169 0.048 Uiso 1 1 calc R U . . .
H50C H 0.3238 -0.0734 0.8752 0.048 Uiso 1 1 calc R U . . .
C51 C 0.3383(4) 0.3249(4) 1.0958(4) 0.0253(12) Uani 1 1 d . . . . .
H51A H 0.3118 0.3558 1.1374 0.038 Uiso 1 1 calc R U . . .
H51B H 0.3924 0.2925 1.1169 0.038 Uiso 1 1 calc R U . . .
H51C H 0.3571 0.3706 1.0343 0.038 Uiso 1 1 calc R U . . .
C52 C 0.4357(4) 0.0832(4) 1.0376(3) 0.0229(11) Uani 1 1 d . . . . .
H52A H 0.4767 0.0491 1.0792 0.034 Uiso 1 1 calc R U . . .
H52B H 0.4001 0.0400 1.0215 0.034 Uiso 1 1 calc R U . . .
H52C H 0.4728 0.1272 0.9822 0.034 Uiso 1 1 calc R U . . .
C53 C 0.1639(4) 0.0563(3) 1.1834(3) 0.0168(10) Uani 1 1 d . . . . .
H53A H 0.2155 0.0613 1.2157 0.020 Uiso 1 1 calc R U . . .
C54 C 0.0904(4) 0.1195(4) 1.1644(3) 0.0183(10) Uani 1 1 d . . . . .
H54A H 0.0818 0.1750 1.1823 0.022 Uiso 1 1 calc R U . . .
C55 C 0.0305(4) 0.0866(3) 1.1182(3) 0.0176(10) Uani 1 1 d . . . . .
H55A H -0.0268 0.1160 1.0977 0.021 Uiso 1 1 calc R U . . .
C56 C 0.0668(4) 0.0044(3) 1.1051(3) 0.0171(10) Uani 1 1 d . . . . .
H56A H 0.0390 -0.0335 1.0754 0.021 Uiso 1 1 calc R U . . .
C57 C 0.1504(4) -0.0146(4) 1.1468(3) 0.0195(11) Uani 1 1 d . . . . .
H57A H 0.1905 -0.0675 1.1498 0.023 Uiso 1 1 calc R U . . .
C58 C 1.0382(12) 1.0143(11) 0.5902(14) 0.059(4) Uani 0.5 1 d . . P . .
C59 C 1.001(2) 0.9859(12) 0.5497(8) 0.079(8) Uani 0.5 1 d . . P . .

loop_
_atom_site_aniso_label
_atom_site_aniso_U_11
_atom_site_aniso_U_22
_atom_site_aniso_U_33
_atom_site_aniso_U_23
_atom_site_aniso_U_13
_atom_site_aniso_U_12
Yb1 0.01227(11) 0.01028(11) 0.01196(9) -0.00462(7) -0.00466(7) 0.00120(8)
Co1 0.0109(3) 0.0123(3) 0.0129(3) -0.0042(2) -0.0034(2) 0.0006(3)
P1 0.0136(6) 0.0150(6) 0.0166(5) -0.0060(5) -0.0039(5) 0.0035(5)
P2 0.0140(6) 0.0102(6) 0.0162(5) -0.0048(4) -0.0045(5) 0.0008(5)
P3 0.0124(6) 0.0148(6) 0.0135(5) -0.0056(4) -0.0041(5) 0.0002(5)
F1 0.0184(16) 0.0274(17) 0.0303(15) -0.0194(13) -0.0094(13) 0.0105(13)
F2 0.0174(16) 0.0241(16) 0.0288(15) -0.0102(12) -0.0075(13) 0.0008(13)
F3 0.0254(18) 0.0279(17) 0.0333(16) -0.0171(13) -0.0170(14) 0.0151(14)
F4 0.0177(16) 0.0269(16) 0.0264(14) -0.0126(12) -0.0145(13) 0.0066(13)
F5 0.0194(18) 0.035(2) 0.052(2) -0.0211(16) -0.0101(16) 0.0009(15)
F6 0.037(3) 0.066(3) 0.120(4) -0.064(3) -0.047(3) 0.018(2)
F7 0.094(4) 0.101(4) 0.102(4) -0.083(3) -0.085(3) 0.060(3)
F8 0.110(4) 0.078(3) 0.0331(19) -0.036(2) -0.040(2) 0.054(3)
F9 0.047(2) 0.037(2) 0.0203(15) -0.0091(14) -0.0036(15) 0.0145(18)
F10 0.046(3) 0.0236(19) 0.050(2) -0.0067(16) 0.0092(18) -0.0096(18)
F11 0.099(4) 0.0142(18) 0.064(2) -0.0137(17) -0.029(3) 0.013(2)
F12 0.081(4) 0.058(3) 0.066(3) -0.044(2) -0.039(2) 0.054(3)
F13 0.042(3) 0.077(3) 0.078(3) -0.040(3) 0.013(2) 0.021(2)
F14 0.029(2) 0.035(2) 0.0426(19) -0.0154(15) 0.0065(16) -0.0053(16)
F15 0.0213(17) 0.0336(18) 0.0176(13) -0.0033(12) -0.0048(12) -0.0040(14)
F16 0.046(2) 0.0373(19) 0.0184(14) -0.0091(13) -0.0175(15) 0.0061(17)
F17 0.040(2) 0.039(2) 0.050(2) -0.0129(16) -0.0348(18) -0.0036(18)
F18 0.037(2) 0.056(3) 0.057(2) 0.0030(19) -0.0232(19) -0.027(2)
F19 0.043(2) 0.049(2) 0.0268(16) 0.0099(15) -0.0162(16) -0.0259(19)
F20 0.044(2) 0.0228(18) 0.0403(18) -0.0083(14) -0.0065(17) -0.0058(17)
F21 0.103(4) 0.0152(18) 0.059(2) -0.0074(16) -0.042(3) -0.004(2)
F22 0.130(5) 0.036(2) 0.088(3) -0.047(2) -0.077(3) 0.051(3)
F23 0.064(3) 0.087(3) 0.067(2) -0.064(2) -0.043(2) 0.058(3)
F24 0.0268(19) 0.055(2) 0.0296(16) -0.0258(16) -0.0093(15) 0.0102(17)
N1 0.015(2) 0.013(2) 0.0126(17) -0.0040(14) -0.0050(16) 0.0010(17)
N2 0.016(2) 0.0095(19) 0.0141(17) -0.0053(14) -0.0062(16) 0.0025(16)
N3 0.012(2) 0.015(2) 0.0147(17) -0.0052(15) -0.0046(16) 0.0020(17)
N4 0.014(2) 0.0088(19) 0.0155(17) -0.0019(14) -0.0055(16) 0.0000(16)
O1 0.022(2) 0.0200(18) 0.0205(16) -0.0133(14) -0.0117(15) 0.0095(16)
O2 0.032(2) 0.022(2) 0.0295(18) -0.0180(16) -0.0145(17) 0.0129(17)
O3 0.028(2) 0.0137(18) 0.0294(18) -0.0124(14) -0.0176(16) 0.0055(16)
O4 0.035(2) 0.023(2) 0.035(2) -0.0172(16) -0.0202(19) 0.0041(18)
O5 0.0135(18) 0.0191(18) 0.0199(16) -0.0026(13) -0.0037(14) 0.0056(15)
O6 0.025(2) 0.0193(19) 0.0306(19) -0.0121(15) -0.0031(16) 0.0039(17)
O7 0.0137(19) 0.0228(19) 0.0245(17) -0.0051(14) -0.0088(15) 0.0043(15)
O8 0.0145(18) 0.0112(16) 0.0180(15) -0.0065(12) -0.0024(13) -0.0001(14)
O9 0.027(2) 0.0123(17) 0.0213(16) -0.0056(13) -0.0073(15) 0.0030(15)
O10 0.0162(18) 0.0187(18) 0.0160(15) -0.0070(13) -0.0051(14) -0.0024(15)
O11 0.0173(19) 0.0158(17) 0.0135(14) -0.0056(12) -0.0041(13) -0.0041(15)
O12 0.018(2) 0.0237(19) 0.0218(16) -0.0145(14) -0.0025(14) -0.0023(16)
O13 0.0146(19) 0.0237(19) 0.0166(15) -0.0070(14) -0.0045(14) 0.0029(15)
O14 0.21(2) 0.135(15) 0.116(12) -0.094(12) -0.122(15) 0.104(15)
C1 0.011(2) 0.015(2) 0.013(2) -0.0045(17) -0.0016(18) 0.0031(19)
C2 0.015(3) 0.020(3) 0.020(2) -0.0097(19) -0.006(2) 0.010(2)
C3 0.014(2) 0.017(2) 0.019(2) -0.0097(18) -0.0073(19) 0.005(2)
C4 0.015(3) 0.014(2) 0.016(2) -0.0019(17) -0.0063(19) 0.001(2)
C5 0.016(3) 0.015(2) 0.014(2) -0.0058(17) -0.0085(19) 0.002(2)
C6 0.016(3) 0.013(2) 0.015(2) -0.0073(17) -0.0060(19) 0.001(2)
C7 0.023(3) 0.013(2) 0.018(2) -0.0072(18) -0.007(2) 0.000(2)
C8 0.021(3) 0.010(2) 0.015(2) -0.0056(17) -0.0055(19) 0.002(2)
C9 0.013(2) 0.012(2) 0.0128(19) -0.0057(17) -0.0011(18) 0.0031(19)
C10 0.013(2) 0.012(2) 0.013(2) -0.0054(17) -0.0031(18) 0.0023(19)
C11 0.016(3) 0.012(2) 0.017(2) -0.0040(17) -0.0023(19) 0.007(2)
C12 0.012(2) 0.017(2) 0.0126(19) -0.0046(17) -0.0077(18) 0.000(2)
C13 0.011(2) 0.014(2) 0.0093(18) -0.0029(16) -0.0015(17) 0.0003(19)
C14 0.015(2) 0.012(2) 0.014(2) -0.0025(17) -0.0053(18) -0.004(2)
C15 0.020(3) 0.012(2) 0.016(2) -0.0046(17) -0.0053(19) -0.004(2)
C16 0.027(3) 0.017(3) 0.018(2) -0.0059(19) -0.010(2) -0.001(2)
C17 0.024(3) 0.008(2) 0.016(2) -0.0049(17) -0.008(2) 0.003(2)
C18 0.018(3) 0.011(2) 0.019(2) -0.0059(18) -0.006(2) 0.006(2)
C19 0.022(3) 0.021(3) 0.027(3) 0.001(2) -0.012(2) 0.002(2)
C20 0.012(2) 0.012(2) 0.0116(19) -0.0025(16) -0.0062(18) 0.0060(19)
C21 0.026(3) 0.028(3) 0.018(2) -0.010(2) -0.007(2) 0.009(2)
C22 0.040(4) 0.037(4) 0.021(3) 0.003(2) -0.005(3) 0.010(3)
C23 0.031(3) 0.022(3) 0.028(2) -0.017(2) -0.022(2) 0.018(2)
C24 0.031(3) 0.031(3) 0.040(3) -0.027(3) -0.021(3) 0.018(3)
C25 0.036(4) 0.044(4) 0.071(5) -0.041(4) -0.033(4) 0.021(3)
C26 0.060(5) 0.059(5) 0.059(4) -0.047(4) -0.051(4) 0.042(4)
C27 0.062(5) 0.045(4) 0.038(3) -0.028(3) -0.028(3) 0.036(4)
C28 0.042(4) 0.033(3) 0.028(3) -0.022(2) -0.020(3) 0.026(3)
C29 0.022(3) 0.016(2) 0.015(2) -0.0107(18) -0.0076(19) 0.008(2)
C30 0.033(3) 0.019(3) 0.024(2) -0.007(2) -0.006(2) 0.001(2)
C31 0.054(5) 0.016(3) 0.036(3) -0.010(2) -0.020(3) 0.011(3)
C32 0.045(4) 0.045(4) 0.043(3) -0.034(3) -0.031(3) 0.036(3)
C33 0.025(3) 0.052(4) 0.038(3) -0.029(3) -0.004(3) 0.016(3)
C34 0.026(3) 0.025(3) 0.025(2) -0.014(2) -0.010(2) 0.008(2)
C35 0.016(3) 0.013(2) 0.021(2) -0.0073(18) -0.009(2) 0.003(2)
C36 0.024(3) 0.021(3) 0.019(2) -0.013(2) -0.008(2) 0.005(2)
C37 0.032(3) 0.019(3) 0.020(2) -0.012(2) -0.013(2) 0.008(2)
C38 0.029(3) 0.022(3) 0.043(3) -0.015(2) -0.027(3) 0.002(3)
C39 0.026(3) 0.020(3) 0.038(3) -0.005(2) -0.012(3) -0.010(3)
C40 0.031(3) 0.023(3) 0.023(2) 0.001(2) -0.016(2) -0.005(3)
C41 0.029(3) 0.015(3) 0.026(2) -0.012(2) -0.019(2) 0.013(2)
C42 0.035(4) 0.018(3) 0.032(3) -0.010(2) -0.017(3) 0.010(3)
C43 0.083(6) 0.013(3) 0.037(3) -0.008(2) -0.036(4) 0.002(3)
C44 0.081(6) 0.023(3) 0.051(4) -0.029(3) -0.048(4) 0.034(4)
C45 0.053(4) 0.051(4) 0.046(3) -0.043(3) -0.038(3) 0.041(4)
C46 0.032(3) 0.035(3) 0.027(3) -0.020(2) -0.018(3) 0.015(3)
C47 0.036(4) 0.031(3) 0.054(4) -0.027(3) -0.017(3) 0.014(3)
C48 0.028(3) 0.031(3) 0.033(3) -0.010(2) -0.016(3) 0.009(3)
C49 0.027(3) 0.033(3) 0.016(2) -0.011(2) -0.006(2) -0.008(3)
C50 0.055(4) 0.018(3) 0.026(3) -0.013(2) -0.008(3) 0.013(3)
C51 0.023(3) 0.027(3) 0.034(3) -0.021(2) -0.005(2) -0.005(2)
C52 0.020(3) 0.023(3) 0.025(2) -0.007(2) -0.004(2) 0.004(2)
C53 0.013(2) 0.024(3) 0.0101(19) -0.0024(18) -0.0015(18) 0.000(2)
C54 0.014(3) 0.023(3) 0.015(2) -0.0066(19) 0.0024(19) -0.002(2)
C55 0.011(2) 0.020(3) 0.017(2) -0.0031(18) 0.0022(19) -0.002(2)
C56 0.012(2) 0.019(3) 0.018(2) -0.0032(18) -0.0011(19) -0.005(2)
C57 0.020(3) 0.018(3) 0.013(2) 0.0023(18) 0.0000(19) 0.000(2)
C58 0.038(9) 0.050(10) 0.079(12) -0.008(9) -0.015(9) 0.003(8)
C59 0.19(2) 0.039(9) 0.006(5) -0.006(5) -0.013(9) 0.076(12)

loop_
_atom_type_symbol
_atom_type_description
_atom_type_scat_dispersion_real
_atom_type_scat_dispersion_imag
_atom_type_scat_source
C C 0.0033 0.0016 'International Tables Vol C Tables 4.2.6.8 and 6.1.1.4'
H H 0.0000 0.0000 'International Tables Vol C Tables 4.2.6.8 and 6.1.1.4'
Co Co 0.3494 0.9721 'International Tables Vol C Tables 4.2.6.8 and 6.1.1.4'
F F 0.0171 0.0103 'International Tables Vol C Tables 4.2.6.8 and 6.1.1.4'
N N 0.0061 0.0033 'International Tables Vol C Tables 4.2.6.8 and 6.1.1.4'
O O 0.0106 0.0060 'International Tables Vol C Tables 4.2.6.8 and 6.1.1.4'
P P 0.1023 0.0942 'International Tables Vol C Tables 4.2.6.8 and 6.1.1.4'
Yb Yb -0.3850 5.5486 'International Tables Vol C Tables 4.2.6.8 and 6.1.1.4'

loop_
_geom_angle_atom_site_label_1
_geom_angle_atom_site_label_2
_geom_angle_atom_site_label_3
_geom_angle
_geom_angle_site_symmetry_1
_geom_angle_site_symmetry_3
_geom_angle_publ_flag
O11 Yb1 O5 81.09(12) . . ?
O11 Yb1 O8 80.33(11) . . ?
O5 Yb1 O8 84.33(12) . . ?
O11 Yb1 N4 77.63(11) . . ?
O5 Yb1 N4 106.39(14) . . ?
O8 Yb1 N4 153.51(12) . . ?
O11 Yb1 N2 150.75(13) . . ?
O5 Yb1 N2 115.04(13) . . ?
O8 Yb1 N2 77.44(12) . . ?
N4 Yb1 N2 117.12(13) . . ?
O11 Yb1 N3 85.38(12) . . ?
O5 Yb1 N3 165.48(12) . . ?
O8 Yb1 N3 88.25(13) . . ?
N4 Yb1 N3 75.56(14) . . ?
N2 Yb1 N3 75.22(13) . . ?
O11 Yb1 N1 134.71(13) . . ?
O5 Yb1 N1 73.48(12) . . ?
O8 Yb1 N1 131.87(12) . . ?
N4 Yb1 N1 74.60(12) . . ?
N2 Yb1 N1 74.53(13) . . ?
N3 Yb1 N1 120.39(13) . . ?
O11 Yb1 P2 71.39(8) . . ?
O5 Yb1 P2 66.46(9) . . ?
O8 Yb1 P2 19.30(9) . . ?
N4 Yb1 P2 148.89(9) . . ?
N2 Yb1 P2 92.12(9) . . ?
N3 Yb1 P2 104.19(9) . . ?
N1 Yb1 P2 126.94(9) . . ?
O11 Yb1 P3 17.96(8) . . ?
O5 Yb1 P3 69.19(8) . . ?
O8 Yb1 P3 66.61(8) . . ?
N4 Yb1 P3 94.10(9) . . ?
N2 Yb1 P3 143.40(9) . . ?
N3 Yb1 P3 96.40(9) . . ?
N1 Yb1 P3 135.90(10) . . ?
P2 Yb1 P3 54.81(3) . . ?
O11 Yb1 P1 68.23(9) . . ?
O5 Yb1 P1 17.36(8) . . ?
O8 Yb1 P1 71.28(9) . . ?
N4 Yb1 P1 112.98(10) . . ?
N2 Yb1 P1 120.79(10) . . ?
N3 Yb1 P1 148.58(9) . . ?
N1 Yb1 P1 90.82(10) . . ?
P2 Yb1 P1 52.31(3) . . ?
P3 Yb1 P1 54.00(3) . . ?
C54 Co1 C56 67.35(19) . . ?
C54 Co1 C55 39.62(18) . . ?
C56 Co1 C55 40.0(2) . . ?
C54 Co1 C57 67.0(2) . . ?
C56 Co1 C57 40.40(19) . . ?
C55 Co1 C57 66.9(2) . . ?
C54 Co1 C53 39.8(2) . . ?
C56 Co1 C53 67.16(18) . . ?
C55 Co1 C53 66.48(19) . . ?
C57 Co1 C53 39.55(19) . . ?
C54 Co1 P1 102.22(15) . . ?
C56 Co1 P1 112.62(14) . . ?
C55 Co1 P1 88.63(14) . . ?
C57 Co1 P1 152.72(15) . . ?
C53 Co1 P1 141.06(15) . . ?
C54 Co1 P2 160.82(15) . . ?
C56 Co1 P2 94.24(14) . . ?
C55 Co1 P2 127.23(14) . . ?
C57 Co1 P2 95.71(15) . . ?
C53 Co1 P2 129.25(15) . . ?
P1 Co1 P2 89.55(5) . . ?
C54 Co1 P3 100.41(14) . . ?
C56 Co1 P3 152.99(13) . . ?
C55 Co1 P3 138.85(14) . . ?
C57 Co1 P3 113.09(14) . . ?
C53 Co1 P3 87.88(14) . . ?
P1 Co1 P3 93.14(5) . . ?
P2 Co1 P3 93.91(5) . . ?
O5 P1 O6 109.3(2) . . ?
O5 P1 O7 108.24(18) . . ?
O6 P1 O7 98.1(2) . . ?
O5 P1 Co1 117.67(15) . . ?
O6 P1 Co1 114.13(14) . . ?
O7 P1 Co1 107.46(14) . . ?
O5 P1 Yb1 25.97(13) . . ?
O6 P1 Yb1 124.12(15) . . ?
O7 P1 Yb1 121.13(14) . . ?
Co1 P1 Yb1 91.73(5) . . ?
O8 P2 O9 109.7(2) . . ?
O8 P2 O10 106.52(17) . . ?
O9 P2 O10 100.45(18) . . ?
O8 P2 Co1 118.86(13) . . ?
O9 P2 Co1 107.42(13) . . ?
O10 P2 Co1 112.30(14) . . ?
O8 P2 Yb1 29.03(13) . . ?
O9 P2 Yb1 134.49(15) . . ?
O10 P2 Yb1 108.97(12) . . ?
Co1 P2 Yb1 92.79(4) . . ?
O11 P3 O12 109.69(18) . . ?
O11 P3 O13 107.7(2) . . ?
O12 P3 O13 99.71(18) . . ?
O11 P3 Co1 118.64(13) . . ?
O12 P3 Co1 106.01(14) . . ?
O13 P3 Co1 113.38(14) . . ?
O11 P3 Yb1 26.76(11) . . ?
O12 P3 Yb1 125.17(13) . . ?
O13 P3 Yb1 119.88(13) . . ?
Co1 P3 Yb1 92.14(4) . . ?
C1 N1 C4 110.1(4) . . ?
C1 N1 Yb1 123.4(3) . . ?
C4 N1 Yb1 122.6(3) . . ?
C6 N2 C8 107.1(4) . . ?
C6 N2 Yb1 123.6(3) . . ?
C8 N2 Yb1 124.5(3) . . ?
C10 N3 C13 107.4(4) . . ?
C10 N3 Yb1 123.9(3) . . ?
C13 N3 Yb1 122.6(3) . . ?
C17 N4 C15 107.2(4) . . ?
C17 N4 Yb1 123.3(3) . . ?
C15 N4 Yb1 121.9(3) . . ?
C6 O1 C7 107.6(3) . . ?
C17 O3 C16 106.7(4) . . ?
P1 O5 Yb1 136.7(2) . . ?
C47 O6 P1 123.2(4) . . ?
C48 O7 P1 118.8(3) . . ?
P2 O8 Yb1 131.7(2) . . ?
C50 O9 P2 120.9(3) . . ?
C49 O10 P2 120.2(3) . . ?
P3 O11 Yb1 135.28(18) . . ?
C51 O12 P3 119.2(3) . . ?
C52 O13 P3 120.7(3) . . ?
N1 C1 C18 126.5(4) . . ?
N1 C1 C2 111.1(4) . . ?
C18 C1 C2 122.3(4) . . ?
F1 C2 C19 109.9(4) . . ?
F1 C2 C1 112.0(4) . . ?
C19 C2 C1 115.6(4) . . ?
F1 C2 C3 111.4(4) . . ?
C19 C2 C3 104.1(4) . . ?
C1 C2 C3 103.4(4) . . ?
F2 C3 C4 109.5(4) . . ?
F2 C3 C2 110.7(4) . . ?
C4 C3 C2 103.2(4) . . ?
F2 C3 C21 110.9(4) . . ?
C4 C3 C21 117.3(4) . . ?
C2 C3 C21 104.9(4) . . ?
N1 C4 C5 125.9(4) . . ?
N1 C4 C3 111.7(4) . . ?
C5 C4 C3 122.3(4) . . ?
C4 C5 C6 124.0(4) . . ?
C4 C5 C23 120.5(4) . . ?
C6 C5 C23 115.0(4) . . ?
N2 C6 O1 113.2(4) . . ?
N2 C6 C5 129.7(4) . . ?
O1 C6 C5 117.0(4) . . ?
O2 C7 O1 121.9(4) . . ?
O2 C7 C8 133.7(5) . . ?
O1 C7 C8 104.4(4) . . ?
C9 C8 N2 127.2(4) . . ?
C9 C8 C7 125.0(5) . . ?
N2 C8 C7 107.7(4) . . ?
C8 C9 C10 124.8(4) . . ?
C8 C9 C29 118.2(4) . . ?
C10 C9 C29 116.8(4) . . ?
N3 C10 C11 108.5(4) . . ?
N3 C10 C9 125.2(4) . . ?
C11 C10 C9 126.0(4) . . ?
F3 C11 C12 124.0(4) . . ?
F3 C11 C10 127.9(4) . . ?
C12 C11 C10 108.0(4) . . ?
F4 C12 C11 124.4(5) . . ?
F4 C12 C13 127.8(4) . . ?
C11 C12 C13 107.7(4) . . ?
N3 C13 C12 108.3(4) . . ?
N3 C13 C14 124.4(4) . . ?
C12 C13 C14 127.2(4) . . ?
C15 C14 C13 126.5(4) . . ?
C15 C14 C35 118.0(4) . . ?
C13 C14 C35 115.4(4) . . ?
C14 C15 N4 126.3(4) . . ?
C14 C15 C16 125.6(4) . . ?
N4 C15 C16 108.1(4) . . ?
O4 C16 O3 121.0(5) . . ?
O4 C16 C15 134.4(5) . . ?
O3 C16 C15 104.6(4) . . ?
N4 C17 O3 113.3(4) . . ?
N4 C17 C18 130.1(4) . . ?
O3 C17 C18 116.5(4) . . ?
C1 C18 C17 123.3(4) . . ?
C1 C18 C41 120.6(4) . . ?
C17 C18 C41 115.8(4) . . ?
C20 C19 C2 102.0(4) . . ?
C20 C19 H19A 111.4 . . ?
C2 C19 H19A 111.4 . . ?
C20 C19 H19B 111.4 . . ?
C2 C19 H19B 111.4 . . ?
H19A C19 H19B 109.2 . . ?
C22 C20 C21 113.0(4) . . ?
C22 C20 C19 112.9(4) . . ?
C21 C20 C19 104.0(4) . . ?
C22 C20 H20A 109.0 . . ?
C21 C20 H20A 109.0 . . ?
C19 C20 H20A 109.0 . . ?
C20 C21 C3 103.7(4) . . ?
C20 C21 H21A 111.0 . . ?
C3 C21 H21A 111.0 . . ?
C20 C21 H21B 111.0 . . ?
C3 C21 H21B 111.0 . . ?
H21A C21 H21B 109.0 . . ?
C20 C22 H22A 109.5 . . ?
C20 C22 H22B 109.5 . . ?
H22A C22 H22B 109.5 . . ?
C20 C22 H22C 109.5 . . ?
H22A C22 H22C 109.5 . . ?
H22B C22 H22C 109.5 . . ?
C24 C23 C28 117.2(5) . . ?
C24 C23 C5 122.6(5) . . ?
C28 C23 C5 120.0(5) . . ?
F5 C24 C23 120.3(4) . . ?
F5 C24 C25 117.2(6) . . ?
C23 C24 C25 122.4(6) . . ?
F6 C25 C26 120.8(5) . . ?
F6 C25 C24 120.9(6) . . ?
C26 C25 C24 118.2(7) . . ?
F7 C26 C27 120.4(7) . . ?
F7 C26 C25 118.9(7) . . ?
C27 C26 C25 120.7(5) . . ?
F8 C27 C28 121.6(7) . . ?
F8 C27 C26 118.7(6) . . ?
C28 C27 C26 119.7(6) . . ?
F9 C28 C27 118.5(6) . . ?
F9 C28 C23 119.8(5) . . ?
C27 C28 C23 121.7(6) . . ?
C34 C29 C30 115.5(5) . . ?
C34 C29 C9 122.4(4) . . ?
C30 C29 C9 122.1(5) . . ?
F10 C30 C31 117.9(5) . . ?
F10 C30 C29 119.4(5) . . ?
C31 C30 C29 122.7(6) . . ?
F11 C31 C32 120.2(6) . . ?
F11 C31 C30 120.7(6) . . ?
C32 C31 C30 119.1(5) . . ?
F12 C32 C31 119.7(6) . . ?
F12 C32 C33 120.0(6) . . ?
C31 C32 C33 120.3(6) . . ?
F13 C33 C34 119.9(6) . . ?
F13 C33 C32 120.9(6) . . ?
C34 C33 C32 119.2(6) . . ?
F14 C34 C33 118.2(5) . . ?
F14 C34 C29 118.6(5) . . ?
C33 C34 C29 123.3(5) . . ?
C36 C35 C40 116.6(4) . . ?
C36 C35 C14 121.1(4) . . ?
C40 C35 C14 122.0(4) . . ?
F15 C36 C37 118.4(4) . . ?
F15 C36 C35 119.9(4) . . ?
C37 C36 C35 121.6(5) . . ?
F16 C37 C38 120.7(4) . . ?
F16 C37 C36 119.5(5) . . ?
C38 C37 C36 119.7(4) . . ?
F17 C38 C37 120.0(5) . . ?
F17 C38 C39 119.5(5) . . ?
C37 C38 C39 120.5(4) . . ?
F18 C39 C40 121.3(5) . . ?
F18 C39 C38 119.6(5) . . ?
C40 C39 C38 119.0(5) . . ?
F19 C40 C39 118.4(5) . . ?
F19 C40 C35 119.1(4) . . ?
C39 C40 C35 122.5(4) . . ?
C42 C41 C46 116.3(5) . . ?
C42 C41 C18 120.6(5) . . ?
C46 C41 C18 122.8(5) . . ?
F20 C42 C43 118.6(6) . . ?
F20 C42 C41 118.7(5) . . ?
C43 C42 C41 122.7(6) . . ?
F21 C43 C44 120.7(6) . . ?
F21 C43 C42 119.5(7) . . ?
C44 C43 C42 119.9(6) . . ?
F22 C44 C43 121.3(7) . . ?
F22 C44 C45 118.3(7) . . ?
C43 C44 C45 120.4(5) . . ?
F23 C45 C44 121.2(6) . . ?
F23 C45 C46 119.2(7) . . ?
C44 C45 C46 119.5(6) . . ?
F24 C46 C45 118.4(6) . . ?
F24 C46 C41 120.4(5) . . ?
C45 C46 C41 121.2(6) . . ?
O6 C47 H47A 109.5 . . ?
O6 C47 H47B 109.5 . . ?
H47A C47 H47B 109.5 . . ?
O6 C47 H47C 109.5 . . ?
H47A C47 H47C 109.5 . . ?
H47B C47 H47C 109.5 . . ?
O7 C48 H48A 109.5 . . ?
O7 C48 H48B 109.5 . . ?
H48A C48 H48B 109.5 . . ?
O7 C48 H48C 109.5 . . ?
H48A C48 H48C 109.5 . . ?
H48B C48 H48C 109.5 . . ?
O10 C49 H49A 109.5 . . ?
O10 C49 H49B 109.5 . . ?
H49A C49 H49B 109.5 . . ?
O10 C49 H49C 109.5 . . ?
H49A C49 H49C 109.5 . . ?
H49B C49 H49C 109.5 . . ?
O9 C50 H50A 109.5 . . ?
O9 C50 H50B 109.5 . . ?
H50A C50 H50B 109.5 . . ?
O9 C50 H50C 109.5 . . ?
H50A C50 H50C 109.5 . . ?
H50B C50 H50C 109.5 . . ?
O12 C51 H51A 109.5 . . ?
O12 C51 H51B 109.5 . . ?
H51A C51 H51B 109.5 . . ?
O12 C51 H51C 109.5 . . ?
H51A C51 H51C 109.5 . . ?
H51B C51 H51C 109.5 . . ?
O13 C52 H52A 109.5 . . ?
O13 C52 H52B 109.5 . . ?
H52A C52 H52B 109.5 . . ?
O13 C52 H52C 109.5 . . ?
H52A C52 H52C 109.5 . . ?
H52B C52 H52C 109.5 . . ?
C57 C53 C54 108.3(4) . . ?
C57 C53 Co1 70.1(2) . . ?
C54 C53 Co1 69.4(2) . . ?
C57 C53 H53A 125.8 . . ?
C54 C53 H53A 125.8 . . ?
Co1 C53 H53A 125.8 . . ?
C55 C54 C53 107.9(4) . . ?
C55 C54 Co1 70.3(3) . . ?
C53 C54 Co1 70.7(3) . . ?
C55 C54 H54A 126.0 . . ?
C53 C54 H54A 126.0 . . ?
Co1 C54 H54A 126.0 . . ?
C54 C55 C56 109.0(5) . . ?
C54 C55 Co1 70.1(3) . . ?
C56 C55 Co1 70.0(3) . . ?
C54 C55 H55A 125.5 . . ?
C56 C55 H55A 125.5 . . ?
Co1 C55 H55A 125.5 . . ?
C55 C56 C57 106.9(4) . . ?
C55 C56 Co1 70.0(3) . . ?
C57 C56 Co1 70.3(3) . . ?
C55 C56 H56A 126.5 . . ?
C57 C56 H56A 126.5 . . ?
Co1 C56 H56A 126.5 . . ?
C53 C57 C56 107.9(5) . . ?
C53 C57 Co1 70.4(3) . . ?
C56 C57 Co1 69.4(3) . . ?
C53 C57 H57A 126.1 . . ?
C56 C57 H57A 126.1 . . ?
Co1 C57 H57A 126.1 . . ?
C58 C59 C59 133(4) . 2_776 ?
C58 C59 O14 114.7(15) . . ?
C59 C59 O14 109(3) 2_776 . ?

loop_
_geom_bond_atom_site_label_1
_geom_bond_atom_site_label_2
_geom_bond_distance
_geom_bond_site_symmetry_2
_geom_bond_publ_flag
Yb1 O11 2.212(3) . ?
Yb1 O5 2.221(4) . ?
Yb1 O8 2.233(3) . ?
Yb1 N4 2.360(4) . ?
Yb1 N2 2.372(4) . ?
Yb1 N3 2.379(4) . ?
Yb1 N1 2.465(4) . ?
Yb1 P2 3.4372(12) . ?
Yb1 P3 3.4567(11) . ?
Yb1 P1 3.4801(13) . ?
Co1 C54 2.077(5) . ?
Co1 C56 2.078(5) . ?
Co1 C55 2.079(5) . ?
Co1 C57 2.090(5) . ?
Co1 C53 2.094(4) . ?
Co1 P1 2.1619(14) . ?
Co1 P2 2.1674(14) . ?
Co1 P3 2.1744(13) . ?
P1 O5 1.513(4) . ?
P1 O6 1.591(4) . ?
P1 O7 1.604(3) . ?
P2 O8 1.521(3) . ?
P2 O9 1.610(4) . ?
P2 O10 1.615(3) . ?
P3 O11 1.515(3) . ?
P3 O12 1.594(3) . ?
P3 O13 1.605(4) . ?
F1 C2 1.368(6) . ?
F2 C3 1.385(6) . ?
F3 C11 1.347(6) . ?
F4 C12 1.344(5) . ?
F5 C24 1.348(7) . ?
F6 C25 1.328(8) . ?
F7 C26 1.345(6) . ?
F8 C27 1.336(8) . ?
F9 C28 1.326(7) . ?
F10 C30 1.348(7) . ?
F11 C31 1.334(7) . ?
F12 C32 1.345(7) . ?
F13 C33 1.343(7) . ?
F14 C34 1.352(6) . ?
F15 C36 1.327(6) . ?
F16 C37 1.344(5) . ?
F17 C38 1.348(6) . ?
F18 C39 1.339(6) . ?
F19 C40 1.342(5) . ?
F20 C42 1.344(7) . ?
F21 C43 1.348(8) . ?
F22 C44 1.348(7) . ?
F23 C45 1.340(8) . ?
F24 C46 1.327(7) . ?
N1 C1 1.367(6) . ?
N1 C4 1.370(6) . ?
N2 C6 1.323(6) . ?
N2 C8 1.390(6) . ?
N3 C10 1.375(6) . ?
N3 C13 1.381(5) . ?
N4 C17 1.316(6) . ?
N4 C15 1.390(6) . ?
O1 C6 1.372(5) . ?
O1 C7 1.396(6) . ?
O2 C7 1.194(6) . ?
O3 C17 1.378(5) . ?
O3 C16 1.410(6) . ?
O4 C16 1.201(5) . ?
O6 C47 1.428(7) . ?
O7 C48 1.444(6) . ?
O9 C50 1.426(6) . ?
O10 C49 1.447(5) . ?
O12 C51 1.457(6) . ?
O13 C52 1.434(6) . ?
O14 C59 1.47(3) . ?
C1 C18 1.390(6) . ?
C1 C2 1.531(6) . ?
C2 C19 1.528(7) . ?
C2 C3 1.535(6) . ?
C3 C4 1.517(7) . ?
C3 C21 1.539(6) . ?
C4 C5 1.383(7) . ?
C5 C6 1.407(7) . ?
C5 C23 1.496(6) . ?
C7 C8 1.480(6) . ?
C8 C9 1.369(7) . ?
C9 C10 1.433(6) . ?
C9 C29 1.490(7) . ?
C10 C11 1.414(7) . ?
C11 C12 1.352(6) . ?
C12 C13 1.419(7) . ?
C13 C14 1.419(6) . ?
C14 C15 1.366(7) . ?
C14 C35 1.498(6) . ?
C15 C16 1.463(7) . ?
C17 C18 1.408(7) . ?
C18 C41 1.493(7) . ?
C19 C20 1.473(6) . ?
C19 H19A 0.9700 . ?
C19 H19B 0.9700 . ?
C20 C22 1.460(6) . ?
C20 C21 1.462(7) . ?
C20 H20A 0.9800 . ?
C21 H21A 0.9700 . ?
C21 H21B 0.9700 . ?
C22 H22A 0.9600 . ?
C22 H22B 0.9600 . ?
C22 H22C 0.9600 . ?
C23 C24 1.372(8) . ?
C23 C28 1.403(8) . ?
C24 C25 1.391(7) . ?
C25 C26 1.389(10) . ?
C26 C27 1.376(11) . ?
C27 C28 1.365(8) . ?
C29 C34 1.380(7) . ?
C29 C30 1.392(7) . ?
C30 C31 1.383(8) . ?
C31 C32 1.365(10) . ?
C32 C33 1.377(9) . ?
C33 C34 1.370(8) . ?
C35 C36 1.388(6) . ?
C35 C40 1.397(7) . ?
C36 C37 1.387(7) . ?
C37 C38 1.368(8) . ?
C38 C39 1.382(7) . ?
C39 C40 1.373(7) . ?
C41 C42 1.390(8) . ?
C41 C46 1.400(8) . ?
C42 C43 1.371(8) . ?
C43 C44 1.352(11) . ?
C44 C45 1.383(10) . ?
C45 C46 1.387(8) . ?
C47 H47A 0.9600 . ?
C47 H47B 0.9600 . ?
C47 H47C 0.9600 . ?
C48 H48A 0.9600 . ?
C48 H48B 0.9600 . ?
C48 H48C 0.9600 . ?
C49 H49A 0.9600 . ?
C49 H49B 0.9600 . ?
C49 H49C 0.9600 . ?
C50 H50A 0.9600 . ?
C50 H50B 0.9600 . ?
C50 H50C 0.9600 . ?
C51 H51A 0.9600 . ?
C51 H51B 0.9600 . ?
C51 H51C 0.9600 . ?
C52 H52A 0.9600 . ?
C52 H52B 0.9600 . ?
C52 H52C 0.9600 . ?
C53 C57 1.416(7) . ?
C53 C54 1.421(7) . ?
C53 H53A 0.9800 . ?
C54 C55 1.408(7) . ?
C54 H54A 0.9800 . ?
C55 C56 1.422(7) . ?
C55 H55A 0.9800 . ?
C56 C57 1.439(7) . ?
C56 H56A 0.9800 . ?
C57 H57A 0.9800 . ?
C58 C59 1.09(2) . ?
C59 C59 1.46(2) 2_776 ?

loop_
_geom_torsion_atom_site_label_1
_geom_torsion_atom_site_label_2
_geom_torsion_atom_site_label_3
_geom_torsion_atom_site_label_4
_geom_torsion
_geom_torsion_site_symmetry_1
_geom_torsion_site_symmetry_2
_geom_torsion_site_symmetry_3
_geom_torsion_site_symmetry_4
_geom_torsion_publ_flag
O6 P1 O5 Yb1 129.7(3) . . . . ?
O7 P1 O5 Yb1 -124.5(3) . . . . ?
Co1 P1 O5 Yb1 -2.5(3) . . . . ?
O5 P1 O6 C47 -48.2(4) . . . . ?
O7 P1 O6 C47 -160.9(4) . . . . ?
Co1 P1 O6 C47 85.8(4) . . . . ?
Yb1 P1 O6 C47 -24.2(5) . . . . ?
O5 P1 O7 C48 -54.4(4) . . . . ?
O6 P1 O7 C48 59.1(4) . . . . ?
Co1 P1 O7 C48 177.6(4) . . . . ?
Yb1 P1 O7 C48 -79.3(4) . . . . ?
O9 P2 O8 Yb1 -152.6(2) . . . . ?
O10 P2 O8 Yb1 99.5(2) . . . . ?
Co1 P2 O8 Yb1 -28.5(3) . . . . ?
O8 P2 O9 C50 -70.7(4) . . . . ?
O10 P2 O9 C50 41.3(4) . . . . ?
Co1 P2 O9 C50 158.8(4) . . . . ?
Yb1 P2 O9 C50 -88.9(4) . . . . ?
O8 P2 O10 C49 -10.0(4) . . . . ?
O9 P2 O10 C49 -124.4(4) . . . . ?
Co1 P2 O10 C49 121.7(4) . . . . ?
Yb1 P2 O10 C49 20.4(4) . . . . ?
O12 P3 O11 Yb1 -130.5(3) . . . . ?
O13 P3 O11 Yb1 121.9(3) . . . . ?
Co1 P3 O11 Yb1 -8.5(4) . . . . ?
O11 P3 O12 C51 -45.7(4) . . . . ?
O13 P3 O12 C51 67.1(4) . . . . ?
Co1 P3 O12 C51 -175.0(3) . . . . ?
Yb1 P3 O12 C51 -70.5(4) . . . . ?
O11 P3 O13 C52 -49.1(4) . . . . ?
O12 P3 O13 C52 -163.5(3) . . . . ?
Co1 P3 O13 C52 84.2(3) . . . . ?
Yb1 P3 O13 C52 -23.0(4) . . . . ?
C4 N1 C1 C18 -175.5(5) . . . . ?
Yb1 N1 C1 C18 26.1(7) . . . . ?
C4 N1 C1 C2 -0.1(5) . . . . ?
Yb1 N1 C1 C2 -158.5(3) . . . . ?
N1 C1 C2 F1 124.3(4) . . . . ?
C18 C1 C2 F1 -60.1(6) . . . . ?
N1 C1 C2 C19 -108.8(5) . . . . ?
C18 C1 C2 C19 66.8(6) . . . . ?
N1 C1 C2 C3 4.3(5) . . . . ?
C18 C1 C2 C3 179.9(4) . . . . ?
F1 C2 C3 F2 -9.7(5) . . . . ?
C19 C2 C3 F2 -128.0(4) . . . . ?
C1 C2 C3 F2 110.8(4) . . . . ?
F1 C2 C3 C4 -126.7(4) . . . . ?
C19 C2 C3 C4 115.0(4) . . . . ?
C1 C2 C3 C4 -6.2(5) . . . . ?
F1 C2 C3 C21 110.0(4) . . . . ?
C19 C2 C3 C21 -8.4(5) . . . . ?
C1 C2 C3 C21 -129.5(4) . . . . ?
C1 N1 C4 C5 172.8(5) . . . . ?
Yb1 N1 C4 C5 -28.6(7) . . . . ?
C1 N1 C4 C3 -4.3(5) . . . . ?
Yb1 N1 C4 C3 154.3(3) . . . . ?
F2 C3 C4 N1 -111.1(4) . . . . ?
C2 C3 C4 N1 6.8(5) . . . . ?
C21 C3 C4 N1 121.5(4) . . . . ?
F2 C3 C4 C5 71.6(6) . . . . ?
C2 C3 C4 C5 -170.5(4) . . . . ?
C21 C3 C4 C5 -55.8(6) . . . . ?
N1 C4 C5 C6 -6.6(8) . . . . ?
C3 C4 C5 C6 170.2(5) . . . . ?
N1 C4 C5 C23 -178.6(5) . . . . ?
C3 C4 C5 C23 -1.7(7) . . . . ?
C8 N2 C6 O1 1.8(5) . . . . ?
Yb1 N2 C6 O1 -154.6(3) . . . . ?
C8 N2 C6 C5 -175.5(5) . . . . ?
Yb1 N2 C6 C5 28.1(7) . . . . ?
C7 O1 C6 N2 -1.6(5) . . . . ?
C7 O1 C6 C5 176.1(4) . . . . ?
C4 C5 C6 N2 8.0(8) . . . . ?
C23 C5 C6 N2 -179.6(5) . . . . ?
C4 C5 C6 O1 -169.2(4) . . . . ?
C23 C5 C6 O1 3.2(6) . . . . ?
C6 O1 C7 O2 -178.7(5) . . . . ?
C6 O1 C7 C8 0.7(5) . . . . ?
C6 N2 C8 C9 176.6(5) . . . . ?
Yb1 N2 C8 C9 -27.3(6) . . . . ?
C6 N2 C8 C7 -1.3(5) . . . . ?
Yb1 N2 C8 C7 154.8(3) . . . . ?
O2 C7 C8 C9 1.6(9) . . . . ?
O1 C7 C8 C9 -177.6(4) . . . . ?
O2 C7 C8 N2 179.6(5) . . . . ?
O1 C7 C8 N2 0.3(5) . . . . ?
N2 C8 C9 C10 -3.7(8) . . . . ?
C7 C8 C9 C10 173.8(4) . . . . ?
N2 C8 C9 C29 -178.9(4) . . . . ?
C7 C8 C9 C29 -1.4(7) . . . . ?
C13 N3 C10 C11 1.9(5) . . . . ?
Yb1 N3 C10 C11 -151.2(3) . . . . ?
C13 N3 C10 C9 -172.4(4) . . . . ?
Yb1 N3 C10 C9 34.5(6) . . . . ?
C8 C9 C10 N3 -0.3(7) . . . . ?
C29 C9 C10 N3 175.0(4) . . . . ?
C8 C9 C10 C11 -173.6(5) . . . . ?
C29 C9 C10 C11 1.7(7) . . . . ?
N3 C10 C11 F3 179.9(4) . . . . ?
C9 C10 C11 F3 -5.8(8) . . . . ?
N3 C10 C11 C12 -0.6(5) . . . . ?
C9 C10 C11 C12 173.7(4) . . . . ?
F3 C11 C12 F4 2.9(7) . . . . ?
C10 C11 C12 F4 -176.6(4) . . . . ?
F3 C11 C12 C13 178.6(4) . . . . ?
C10 C11 C12 C13 -0.9(5) . . . . ?
C10 N3 C13 C12 -2.4(5) . . . . ?
Yb1 N3 C13 C12 151.0(3) . . . . ?
C10 N3 C13 C14 174.6(4) . . . . ?
Yb1 N3 C13 C14 -32.0(6) . . . . ?
F4 C12 C13 N3 177.6(4) . . . . ?
C11 C12 C13 N3 2.1(5) . . . . ?
F4 C12 C13 C14 0.7(7) . . . . ?
C11 C12 C13 C14 -174.8(4) . . . . ?
N3 C13 C14 C15 -3.4(7) . . . . ?
C12 C13 C14 C15 173.0(5) . . . . ?
N3 C13 C14 C35 179.5(4) . . . . ?
C12 C13 C14 C35 -4.1(7) . . . . ?
C13 C14 C15 N4 2.7(8) . . . . ?
C35 C14 C15 N4 179.7(4) . . . . ?
C13 C14 C15 C16 -175.3(5) . . . . ?
C35 C14 C15 C16 1.7(7) . . . . ?
C17 N4 C15 C14 -176.2(5) . . . . ?
Yb1 N4 C15 C14 33.4(6) . . . . ?
C17 N4 C15 C16 2.1(5) . . . . ?
Yb1 N4 C15 C16 -148.3(3) . . . . ?
C17 O3 C16 O4 -178.4(5) . . . . ?
C17 O3 C16 C15 0.9(5) . . . . ?
C14 C15 C16 O4 -4.4(9) . . . . ?
N4 C15 C16 O4 177.2(6) . . . . ?
C14 C15 C16 O3 176.5(4) . . . . ?
N4 C15 C16 O3 -1.8(5) . . . . ?
C15 N4 C17 O3 -1.6(5) . . . . ?
Yb1 N4 C17 O3 148.3(3) . . . . ?
C15 N4 C17 C18 174.7(5) . . . . ?
Yb1 N4 C17 C18 -35.5(7) . . . . ?
C16 O3 C17 N4 0.4(5) . . . . ?
C16 O3 C17 C18 -176.4(4) . . . . ?
N1 C1 C18 C17 3.7(8) . . . . ?
C2 C1 C18 C17 -171.2(5) . . . . ?
N1 C1 C18 C41 177.1(5) . . . . ?
C2 C1 C18 C41 2.3(7) . . . . ?
N4 C17 C18 C1 0.5(8) . . . . ?
O3 C17 C18 C1 176.7(4) . . . . ?
N4 C17 C18 C41 -173.2(5) . . . . ?
O3 C17 C18 C41 3.0(7) . . . . ?
F1 C2 C19 C20 -86.3(5) . . . . ?
C1 C2 C19 C20 145.7(4) . . . . ?
C3 C2 C19 C20 33.0(5) . . . . ?
C2 C19 C20 C22 -169.6(5) . . . . ?
C2 C19 C20 C21 -46.8(5) . . . . ?
C22 C20 C21 C3 164.1(4) . . . . ?
C19 C20 C21 C3 41.4(5) . . . . ?
F2 C3 C21 C20 100.0(5) . . . . ?
C4 C3 C21 C20 -133.3(4) . . . . ?
C2 C3 C21 C20 -19.5(5) . . . . ?
C4 C5 C23 C24 -79.0(7) . . . . ?
C6 C5 C23 C24 108.3(6) . . . . ?
C4 C5 C23 C28 104.7(6) . . . . ?
C6 C5 C23 C28 -68.0(6) . . . . ?
C28 C23 C24 F5 175.3(5) . . . . ?
C5 C23 C24 F5 -1.1(8) . . . . ?
C28 C23 C24 C25 -1.6(8) . . . . ?
C5 C23 C24 C25 -178.0(5) . . . . ?
F5 C24 C25 F6 -0.5(9) . . . . ?
C23 C24 C25 F6 176.5(5) . . . . ?
F5 C24 C25 C26 -176.5(5) . . . . ?
C23 C24 C25 C26 0.5(9) . . . . ?
F6 C25 C26 F7 2.9(10) . . . . ?
C24 C25 C26 F7 179.0(6) . . . . ?
F6 C25 C26 C27 -174.9(6) . . . . ?
C24 C25 C26 C27 1.1(10) . . . . ?
F7 C26 C27 F8 -0.5(10) . . . . ?
C25 C26 C27 F8 177.3(6) . . . . ?
F7 C26 C27 C28 -179.4(5) . . . . ?
C25 C26 C27 C28 -1.6(10) . . . . ?
F8 C27 C28 F9 0.2(9) . . . . ?
C26 C27 C28 F9 179.1(6) . . . . ?
F8 C27 C28 C23 -178.4(5) . . . . ?
C26 C27 C28 C23 0.5(9) . . . . ?
C24 C23 C28 F9 -177.6(5) . . . . ?
C5 C23 C28 F9 -1.0(8) . . . . ?
C24 C23 C28 C27 1.1(8) . . . . ?
C5 C23 C28 C27 177.6(5) . . . . ?
C8 C9 C29 C34 104.3(5) . . . . ?
C10 C9 C29 C34 -71.2(6) . . . . ?
C8 C9 C29 C30 -77.3(6) . . . . ?
C10 C9 C29 C30 107.1(5) . . . . ?
C34 C29 C30 F10 -178.0(4) . . . . ?
C9 C29 C30 F10 3.6(7) . . . . ?
C34 C29 C30 C31 0.8(7) . . . . ?
C9 C29 C30 C31 -177.7(5) . . . . ?
F10 C30 C31 F11 -0.4(8) . . . . ?
C29 C30 C31 F11 -179.1(5) . . . . ?
F10 C30 C31 C32 179.5(5) . . . . ?
C29 C30 C31 C32 0.7(8) . . . . ?
F11 C31 C32 F12 -1.0(8) . . . . ?
C30 C31 C32 F12 179.1(5) . . . . ?
F11 C31 C32 C33 178.1(5) . . . . ?
C30 C31 C32 C33 -1.8(8) . . . . ?
F12 C32 C33 F13 1.5(8) . . . . ?
C31 C32 C33 F13 -177.6(5) . . . . ?
F12 C32 C33 C34 -179.6(5) . . . . ?
C31 C32 C33 C34 1.4(8) . . . . ?
F13 C33 C34 F14 -2.1(8) . . . . ?
C32 C33 C34 F14 179.0(5) . . . . ?
F13 C33 C34 C29 179.1(5) . . . . ?
C32 C33 C34 C29 0.2(8) . . . . ?
C30 C29 C34 F14 180.0(4) . . . . ?
C9 C29 C34 F14 -1.6(7) . . . . ?
C30 C29 C34 C33 -1.2(7) . . . . ?
C9 C29 C34 C33 177.2(5) . . . . ?
C15 C14 C35 C36 100.4(6) . . . . ?
C13 C14 C35 C36 -82.2(6) . . . . ?
C15 C14 C35 C40 -85.8(6) . . . . ?
C13 C14 C35 C40 91.5(6) . . . . ?
C40 C35 C36 F15 -175.8(5) . . . . ?
C14 C35 C36 F15 -1.7(7) . . . . ?
C40 C35 C36 C37 0.9(8) . . . . ?
C14 C35 C36 C37 175.0(5) . . . . ?
F15 C36 C37 F16 -1.1(7) . . . . ?
C35 C36 C37 F16 -177.9(5) . . . . ?
F15 C36 C37 C38 176.1(5) . . . . ?
C35 C36 C37 C38 -0.7(8) . . . . ?
F16 C37 C38 F17 -1.3(8) . . . . ?
C36 C37 C38 F17 -178.5(5) . . . . ?
F16 C37 C38 C39 177.1(5) . . . . ?
C36 C37 C38 C39 -0.2(9) . . . . ?
F17 C38 C39 F18 0.4(9) . . . . ?
C37 C38 C39 F18 -177.9(6) . . . . ?
F17 C38 C39 C40 179.0(5) . . . . ?
C37 C38 C39 C40 0.7(9) . . . . ?
F18 C39 C40 F19 -0.7(9) . . . . ?
C38 C39 C40 F19 -179.3(5) . . . . ?
F18 C39 C40 C35 178.2(6) . . . . ?
C38 C39 C40 C35 -0.4(9) . . . . ?
C36 C35 C40 F19 178.5(5) . . . . ?
C14 C35 C40 F19 4.5(8) . . . . ?
C36 C35 C40 C39 -0.4(9) . . . . ?
C14 C35 C40 C39 -174.4(5) . . . . ?
C1 C18 C41 C42 -108.0(6) . . . . ?
C17 C18 C41 C42 65.9(6) . . . . ?
C1 C18 C41 C46 78.2(6) . . . . ?
C17 C18 C41 C46 -107.9(6) . . . . ?
C46 C41 C42 F20 178.2(4) . . . . ?
C18 C41 C42 F20 4.1(7) . . . . ?
C46 C41 C42 C43 -0.8(7) . . . . ?
C18 C41 C42 C43 -175.0(5) . . . . ?
F20 C42 C43 F21 0.5(7) . . . . ?
C41 C42 C43 F21 179.5(4) . . . . ?
F20 C42 C43 C44 -179.1(5) . . . . ?
C41 C42 C43 C44 -0.1(8) . . . . ?
F21 C43 C44 F22 -0.6(8) . . . . ?
C42 C43 C44 F22 179.0(5) . . . . ?
F21 C43 C44 C45 -179.3(5) . . . . ?
C42 C43 C44 C45 0.3(8) . . . . ?
F22 C44 C45 F23 -1.2(8) . . . . ?
C43 C44 C45 F23 177.5(5) . . . . ?
F22 C44 C45 C46 -178.4(5) . . . . ?
C43 C44 C45 C46 0.4(8) . . . . ?
F23 C45 C46 F24 0.9(7) . . . . ?
C44 C45 C46 F24 178.1(4) . . . . ?
F23 C45 C46 C41 -178.6(4) . . . . ?
C44 C45 C46 C41 -1.4(8) . . . . ?
C42 C41 C46 F24 -178.0(4) . . . . ?
C18 C41 C46 F24 -3.9(7) . . . . ?
C42 C41 C46 C45 1.5(7) . . . . ?
C18 C41 C46 C45 175.6(4) . . . . ?
C57 C53 C54 C55 1.3(5) . . . . ?
Co1 C53 C54 C55 60.7(3) . . . . ?
C57 C53 C54 Co1 -59.5(3) . . . . ?
C53 C54 C55 C56 -1.7(5) . . . . ?
Co1 C54 C55 C56 59.4(3) . . . . ?
C53 C54 C55 Co1 -61.1(3) . . . . ?
C54 C55 C56 C57 1.4(5) . . . . ?
Co1 C55 C56 C57 60.9(3) . . . . ?
C54 C55 C56 Co1 -59.5(3) . . . . ?
C54 C53 C57 C56 -0.4(5) . . . . ?
Co1 C53 C57 C56 -59.5(3) . . . . ?
C54 C53 C57 Co1 59.1(3) . . . . ?
C55 C56 C57 C53 -0.6(5) . . . . ?
Co1 C56 C57 C53 60.1(3) . . . . ?
C55 C56 C57 Co1 -60.7(3) . . . . ?
